data_7016495
loop_
_publ_author_name
'Femoni, C.'
'Iapalucci, M. C.'
'Longoni, G.'
'Zacchini, S.'

_publ_section_title
;
 The chemistry of hydridocarbonylferrates revisited: syntheses and
 structures of the new [H(2)Fe(4)(CO)(12)](2-) and [HFe(5)(CO)(14)](3-)
 anions, and the [Fe(DMF)(4)][Fe(4)(CO)(12)(\m(5)-\h(2)-CO)(\m-H)](2)
 adduct containing an unprecedented isocarbonyl.
;
_journal_issue 34
_journal_name_full 'Dalton transactions (Cambridge, England : 2003)'
_journal_page_first 8685
_journal_page_last 8694
_journal_paper_doi 10.1039/c1dt10648a
_journal_volume 40
_journal_year 2011
_chemical_formula_sum 'C13 H Fe4 K O13'
_chemical_formula_weight 627.64
_chemical_name_systematic
;
?
;
_space_group_IT_number 9
_symmetry_cell_setting monoclinic
_symmetry_space_group_name_Hall 'C -2yc'
_symmetry_space_group_name_H-M 'C 1 c 1'
_atom_sites_solution_hydrogens geom
_atom_sites_solution_primary direct
_atom_sites_solution_secondary difmap
_audit_creation_method SHELXL-97
_cell_angle_alpha 90.00
_cell_angle_beta 91.187(9)
_cell_angle_gamma 90.00
_cell_formula_units_Z 4
_cell_length_a 9.416(6)
_cell_length_b 13.905(9)
_cell_length_c 14.604(10)
_cell_measurement_reflns_used 5294
_cell_measurement_temperature 295(2)
_cell_measurement_theta_max 27.7585
_cell_measurement_theta_min 2.613
_cell_volume 1912(2)
_computing_structure_refinement 'SHELXL-97 (Sheldrick, 1997)'
_computing_structure_solution 'SHELXS-97 (Sheldrick, 1990)'
_diffrn_ambient_temperature 295(2)
_diffrn_measured_fraction_theta_full 0.981
_diffrn_measured_fraction_theta_max 0.981
_diffrn_measurement_device_type 'CCD at rea detector'
_diffrn_measurement_method 'phi and omega scans'
_diffrn_radiation_monochromator graphite
_diffrn_radiation_source 'fine-focus sealed tube'
_diffrn_radiation_type MoK\a
_diffrn_radiation_wavelength 0.71073
_diffrn_reflns_av_R_equivalents 0.0277
_diffrn_reflns_av_sigmaI/netI 0.0394
_diffrn_reflns_limit_h_max 12
_diffrn_reflns_limit_h_min -12
_diffrn_reflns_limit_k_max 17
_diffrn_reflns_limit_k_min -17
_diffrn_reflns_limit_l_max 18
_diffrn_reflns_limit_l_min -19
_diffrn_reflns_number 10778
_diffrn_reflns_theta_full 27.99
_diffrn_reflns_theta_max 27.99
_diffrn_reflns_theta_min 2.61
_exptl_absorpt_coefficient_mu 3.260
_exptl_absorpt_correction_T_max 0.6957
_exptl_absorpt_correction_T_min 0.5340
_exptl_absorpt_correction_type empirical
_exptl_crystal_colour dark-red
_exptl_crystal_density_diffrn 2.181
_exptl_crystal_density_method 'not measured'
_exptl_crystal_description prism
_exptl_crystal_F_000 1224
_exptl_crystal_size_max 0.22
_exptl_crystal_size_mid 0.16
_exptl_crystal_size_min 0.12
_refine_diff_density_max 0.398
_refine_diff_density_min -0.236
_refine_diff_density_rms 0.060
_refine_ls_abs_structure_details 'Flack H D (1983), Acta Cryst. A39, 876-881'
_refine_ls_abs_structure_Flack 0.024(12)
_refine_ls_extinction_coef 0.00525(15)
_refine_ls_extinction_expression Fc^*^=kFc[1+0.001xFc^2^\l^3^/sin(2\q)]^-1/4^
_refine_ls_extinction_method SHELXL
_refine_ls_goodness_of_fit_ref 1.019
_refine_ls_hydrogen_treatment mixed
_refine_ls_matrix_type full
_refine_ls_number_parameters 285
_refine_ls_number_reflns 4412
_refine_ls_number_restraints 2
_refine_ls_restrained_S_all 1.019
_refine_ls_R_factor_all 0.0261
_refine_ls_R_factor_gt 0.0241
_refine_ls_shift/su_max 0.001
_refine_ls_shift/su_mean 0.000
_refine_ls_structure_factor_coef Fsqd
_refine_ls_weighting_details 'calc w=1/[\s^2^(Fo^2^)+(0.0133P)^2^+0.0000P] where P=(Fo^2^+2Fc^2^)/3'
_refine_ls_weighting_scheme calc
_refine_ls_wR_factor_gt 0.0456
_refine_ls_wR_factor_ref 0.0466
_reflns_number_gt 4197
_reflns_number_total 4412
_reflns_threshold_expression >2sigma(I)
_cod_data_source_file c1dt10648a.txt
_cod_data_source_block cc1
_cod_original_sg_symbol_H-M Cc
_cod_database_code 7016495

loop_
_symmetry_equiv_pos_as_xyz
'x, y, z'
'x, -y, z+1/2'
'x+1/2, y+1/2, z'
'x+1/2, -y+1/2, z+1/2'

loop_
_atom_site_label
_atom_site_type_symbol
_atom_site_fract_x
_atom_site_fract_y
_atom_site_fract_z
_atom_site_U_iso_or_equiv
_atom_site_adp_type
_atom_site_occupancy
_atom_site_symmetry_multiplicity
_atom_site_calc_flag
Fe1 Fe 0.36143(4) 0.82339(3) 0.48495(3) 0.02481(9) Uani 1 1 d
Fe2 Fe 0.30988(4) 0.87492(3) 0.65340(2) 0.02353(9) Uani 1 1 d
Fe3 Fe 0.54821(4) 0.78465(3) 0.61241(3) 0.02643(10) Uani 1 1 d
Fe4 Fe 0.14110(4) 0.74867(3) 0.56717(3) 0.02822(10) Uani 1 1 d
C1 C 0.3639(3) 0.7386(2) 0.60018(19) 0.0255(6) Uani 1 1 d
C2 C 0.5685(3) 0.7351(2) 0.7223(2) 0.0368(7) Uani 1 1 d
C3 C 0.6464(4) 0.6915(2) 0.5573(2) 0.0404(7) Uani 1 1 d
C4 C 0.6860(3) 0.8761(2) 0.6216(2) 0.0380(7) Uani 1 1 d
C5 C 0.4410(3) 0.9573(2) 0.6969(2) 0.0339(7) Uani 1 1 d
C6 C 0.1613(3) 0.9535(2) 0.6628(2) 0.0326(7) Uani 1 1 d
C7 C 0.2751(3) 0.8166(2) 0.7596(2) 0.0366(7) Uani 1 1 d
C8 C 0.3524(4) 0.7178(2) 0.4161(2) 0.0391(7) Uani 1 1 d
C9 C 0.2808(3) 0.9089(2) 0.4069(2) 0.0344(7) Uani 1 1 d
C10 C 0.5360(3) 0.8614(2) 0.4563(2) 0.0338(7) Uani 1 1 d
C11 C 0.0470(3) 0.8413(2) 0.5095(2) 0.0342(7) Uani 1 1 d
C12 C 0.0712(4) 0.6581(3) 0.4891(3) 0.0449(8) Uani 1 1 d
C13 C 0.0130(3) 0.7331(2) 0.6571(2) 0.0369(7) Uani 1 1 d
O1 O 0.2950(2) 0.66234(14) 0.61780(14) 0.0315(4) Uani 1 1 d
O2 O 0.5707(3) 0.7008(2) 0.79401(16) 0.0594(7) Uani 1 1 d
O3 O 0.7081(3) 0.6308(2) 0.5237(2) 0.0718(9) Uani 1 1 d
O4 O 0.7759(3) 0.93070(19) 0.6335(2) 0.0625(7) Uani 1 1 d
O5 O 0.5172(3) 1.01275(18) 0.72923(18) 0.0543(7) Uani 1 1 d
O6 O 0.0668(2) 1.00395(18) 0.67504(17) 0.0477(6) Uani 1 1 d
O7 O 0.2547(4) 0.7783(2) 0.82699(18) 0.0676(8) Uani 1 1 d
O8 O 0.3504(3) 0.64890(18) 0.37221(18) 0.0596(7) Uani 1 1 d
O9 O 0.2373(3) 0.96660(18) 0.35818(17) 0.0550(7) Uani 1 1 d
O10 O 0.6341(2) 0.89175(19) 0.41874(16) 0.0491(6) Uani 1 1 d
O11 O -0.0216(3) 0.89813(19) 0.47151(16) 0.0511(6) Uani 1 1 d
O12 O 0.0257(3) 0.6018(2) 0.4403(2) 0.0768(9) Uani 1 1 d
O13 O -0.0714(3) 0.7247(2) 0.71133(18) 0.0625(8) Uani 1 1 d
K1 K 0.32580(8) 0.55293(6) 0.78950(5) 0.04704(19) Uani 1 1 d
H1 H 0.347(4) 0.918(3) 0.557(3) 0.071(12) Uiso 1 1 d

loop_
_atom_site_aniso_label
_atom_site_aniso_U_11
_atom_site_aniso_U_22
_atom_site_aniso_U_33
_atom_site_aniso_U_23
_atom_site_aniso_U_13
_atom_site_aniso_U_12
Fe1 0.0282(2) 0.0276(2) 0.01866(18) 0.00026(16) 0.00138(15) 0.00012(17)
Fe2 0.0261(2) 0.0241(2) 0.02048(18) -0.00140(16) 0.00158(14) 0.00145(17)
Fe3 0.0234(2) 0.0283(2) 0.0275(2) 0.00037(17) -0.00087(15) 0.00148(17)
Fe4 0.0246(2) 0.0301(2) 0.0300(2) -0.00125(17) 0.00007(15) -0.00259(17)
C1 0.0275(15) 0.0258(15) 0.0233(14) 0.0001(10) 0.0004(11) 0.0033(11)
C2 0.0296(16) 0.0413(19) 0.0393(18) -0.0038(15) -0.0068(13) 0.0025(14)
C3 0.0422(18) 0.0409(19) 0.0384(17) 0.0054(15) 0.0054(14) 0.0064(16)
C4 0.0308(17) 0.0422(19) 0.0410(17) -0.0066(15) 0.0043(14) 0.0025(15)
C5 0.0379(18) 0.0341(17) 0.0298(15) -0.0047(13) 0.0032(13) 0.0028(14)
C6 0.0296(16) 0.0390(17) 0.0293(15) -0.0068(13) 0.0005(12) -0.0020(14)
C7 0.0436(18) 0.0347(17) 0.0315(16) -0.0021(13) 0.0034(14) -0.0009(15)
C8 0.050(2) 0.0413(19) 0.0265(16) -0.0013(14) 0.0041(14) -0.0029(16)
C9 0.0387(18) 0.0394(18) 0.0251(15) 0.0023(13) -0.0001(13) -0.0072(14)
C10 0.0326(16) 0.0364(17) 0.0326(16) -0.0020(13) 0.0054(13) 0.0053(14)
C11 0.0300(16) 0.0420(18) 0.0307(16) -0.0019(13) 0.0020(13) -0.0007(14)
C12 0.0352(18) 0.046(2) 0.054(2) -0.0090(17) -0.0022(15) -0.0028(16)
C13 0.0327(17) 0.0353(18) 0.0428(18) 0.0038(14) 0.0001(14) 0.0039(14)
O1 0.0320(11) 0.0237(10) 0.0388(11) 0.0046(9) 0.0010(9) -0.0014(9)
O2 0.0707(18) 0.0718(19) 0.0353(13) 0.0148(12) -0.0076(12) 0.0122(15)
O3 0.089(2) 0.0545(19) 0.073(2) -0.0010(14) 0.0333(17) 0.0268(16)
O4 0.0424(15) 0.0586(17) 0.087(2) -0.0203(15) 0.0108(13) -0.0201(13)
O5 0.0479(15) 0.0492(15) 0.0656(16) -0.0242(13) -0.0006(13) -0.0105(12)
O6 0.0348(13) 0.0502(15) 0.0579(15) -0.0127(12) 0.0001(11) 0.0132(11)
O7 0.096(2) 0.0722(19) 0.0353(14) 0.0175(14) 0.0128(14) -0.0089(17)
O8 0.088(2) 0.0458(15) 0.0452(15) -0.0188(12) 0.0107(13) -0.0080(14)
O9 0.0646(17) 0.0538(16) 0.0460(14) 0.0220(12) -0.0132(12) -0.0007(13)
O10 0.0387(13) 0.0611(16) 0.0482(14) 0.0148(12) 0.0171(11) 0.0034(12)
O11 0.0472(15) 0.0605(16) 0.0454(14) 0.0078(12) -0.0018(11) 0.0158(13)
O12 0.075(2) 0.0646(19) 0.090(2) -0.0351(17) -0.0155(17) -0.0121(16)
O13 0.0529(16) 0.0789(19) 0.0565(17) 0.0131(14) 0.0224(14) 0.0045(14)
K1 0.0478(4) 0.0479(4) 0.0458(4) -0.0069(3) 0.0115(3) 0.0000(4)

loop_
_atom_type_symbol
_atom_type_description
_atom_type_scat_dispersion_real
_atom_type_scat_dispersion_imag
_atom_type_scat_source
C C 0.0033 0.0016 'International Tables Vol C Tables 4.2.6.8 and 6.1.1.4'
H H 0.0000 0.0000 'International Tables Vol C Tables 4.2.6.8 and 6.1.1.4'
O O 0.0106 0.0060 'International Tables Vol C Tables 4.2.6.8 and 6.1.1.4'
K K 0.2009 0.2494 'International Tables Vol C Tables 4.2.6.8 and 6.1.1.4'
Fe Fe 0.3463 0.8444 'International Tables Vol C Tables 4.2.6.8 and 6.1.1.4'

loop_
_geom_angle_atom_site_label_1
_geom_angle_atom_site_label_2
_geom_angle_atom_site_label_3
_geom_angle
_geom_angle_site_symmetry_1
_geom_angle_site_symmetry_3
C8 Fe1 C10 98.33(15) . .
C8 Fe1 C9 99.91(15) . .
C10 Fe1 C9 91.97(14) . .
C8 Fe1 C1 89.37(14) . .
C10 Fe1 C1 111.52(12) . .
C9 Fe1 C1 153.32(13) . .
C8 Fe1 Fe3 104.96(11) . .
C10 Fe1 Fe3 67.36(11) . .
C9 Fe1 Fe3 149.49(10) . .
C1 Fe1 Fe3 45.26(8) . .
C8 Fe1 Fe2 138.51(10) . .
C10 Fe1 Fe2 109.21(10) . .
C9 Fe1 Fe2 109.24(11) . .
C1 Fe1 Fe2 52.17(9) . .
Fe3 Fe1 Fe2 61.18(4) . .
C8 Fe1 Fe4 84.46(11) . .
C10 Fe1 Fe4 164.22(10) . .
C9 Fe1 Fe4 102.89(11) . .
C1 Fe1 Fe4 52.82(8) . .
Fe3 Fe1 Fe4 96.89(5) . .
Fe2 Fe1 Fe4 61.06(3) . .
C8 Fe1 H1 171.4(14) . .
C10 Fe1 H1 90.2(14) . .
C9 Fe1 H1 81.2(13) . .
C1 Fe1 H1 86.1(13) . .
Fe3 Fe1 H1 76.9(14) . .
Fe2 Fe1 H1 35.1(13) . .
Fe4 Fe1 H1 87.0(14) . .
C6 Fe2 C7 93.06(15) . .
C6 Fe2 C5 96.71(14) . .
C7 Fe2 C5 96.88(14) . .
C6 Fe2 C1 140.63(12) . .
C7 Fe2 C1 87.80(13) . .
C5 Fe2 C1 122.29(12) . .
C6 Fe2 Fe1 113.66(10) . .
C7 Fe2 Fe1 137.09(11) . .
C5 Fe2 Fe1 111.64(10) . .
C1 Fe2 Fe1 50.10(8) . .
C6 Fe2 Fe3 167.71(10) . .
C7 Fe2 Fe3 98.75(11) . .
C5 Fe2 Fe3 78.60(10) . .
C1 Fe2 Fe3 44.04(8) . .
Fe1 Fe2 Fe3 58.918(17) . .
C6 Fe2 Fe4 88.81(11) . .
C7 Fe2 Fe4 89.58(11) . .
C5 Fe2 Fe4 171.25(9) . .
C1 Fe2 Fe4 51.83(8) . .
Fe1 Fe2 Fe4 59.75(3) . .
Fe3 Fe2 Fe4 94.63(5) . .
C6 Fe2 H1 91.6(15) . .
C7 Fe2 H1 174.9(15) . .
C5 Fe2 H1 84.8(15) . .
C1 Fe2 H1 87.2(15) . .
Fe1 Fe2 H1 38.2(15) . .
Fe3 Fe2 H1 76.8(15) . .
Fe4 Fe2 H1 88.2(15) . .
C2 Fe3 C3 94.58(15) . .
C2 Fe3 C4 98.23(15) . .
C3 Fe3 C4 99.47(16) . .
C2 Fe3 C1 92.09(13) . .
C3 Fe3 C1 101.38(15) . .
C4 Fe3 C1 155.87(13) . .
C2 Fe3 Fe1 143.02(11) . .
C3 Fe3 Fe1 100.16(12) . .
C4 Fe3 Fe1 112.32(11) . .
C1 Fe3 Fe1 51.90(9) . .
C2 Fe3 Fe2 93.21(11) . .
C3 Fe3 Fe2 152.98(12) . .
C4 Fe3 Fe2 104.96(11) . .
C1 Fe3 Fe2 52.46(10) . .
Fe1 Fe3 Fe2 59.90(4) . .
C11 Fe4 C12 91.99(16) . .
C11 Fe4 C13 95.61(15) . .
C12 Fe4 C13 97.72(16) . .
C11 Fe4 O1 163.92(11) . .
C12 Fe4 O1 93.78(14) . .
C13 Fe4 O1 98.47(12) . .
C11 Fe4 C1 129.25(13) . .
C12 Fe4 C1 115.83(14) . .
C13 Fe4 C1 119.38(14) . .
O1 Fe4 C1 35.42(9) . .
C11 Fe4 Fe1 83.52(11) . .
C12 Fe4 Fe1 105.46(12) . .
C13 Fe4 Fe1 156.82(11) . .
O1 Fe4 Fe1 80.48(7) . .
C1 Fe4 Fe1 49.66(8) . .
C11 Fe4 Fe2 91.91(11) . .
C12 Fe4 Fe2 163.57(12) . .
C13 Fe4 Fe2 97.77(12) . .
O1 Fe4 Fe2 78.54(8) . .
C1 Fe4 Fe2 50.74(8) . .
Fe1 Fe4 Fe2 59.20(4) . .
O1 C1 Fe3 138.5(2) . .
O1 C1 Fe1 130.3(2) . .
Fe3 C1 Fe1 82.85(11) . .
O1 C1 Fe2 123.0(2) . .
Fe3 C1 Fe2 83.50(11) . .
Fe1 C1 Fe2 77.74(11) . .
O1 C1 Fe4 66.40(15) . .
Fe3 C1 Fe4 155.04(16) . .
Fe1 C1 Fe4 77.52(9) . .
Fe2 C1 Fe4 77.43(9) . .
O2 C2 Fe3 174.6(3) . .
O3 C3 Fe3 178.5(3) . .
O4 C4 Fe3 174.8(3) . .
O5 C5 Fe2 174.7(3) . .
O6 C6 Fe2 175.5(3) . .
O7 C7 Fe2 178.9(3) . .
O8 C8 Fe1 178.1(3) . .
O9 C9 Fe1 175.7(3) . .
O10 C10 Fe1 164.2(3) . .
O11 C11 Fe4 175.8(3) . .
O12 C12 Fe4 179.1(3) . .
O13 C13 Fe4 177.3(3) . .
C1 O1 Fe4 78.18(16) . .
C1 O1 K1 124.17(17) . .
Fe4 O1 K1 132.81(9) . .
C2 O2 K1 104.9(2) . .
C4 O4 K1 128.3(3) . 3
C5 O5 K1 145.1(2) . 3
C6 O6 K1 147.4(2) . 3_455
C7 O7 K1 105.4(2) . .
C8 O8 K1 168.9(2) . 2_564
C10 O10 K1 164.7(2) . 4_564
C11 O11 K1 144.5(2) . 4_464
O10 K1 O4 127.69(8) 4_465 3_445
O10 K1 O6 170.21(7) 4_465 3_545
O4 K1 O6 61.66(8) 3_445 3_545
O10 K1 O1 112.72(8) 4_465 .
O4 K1 O1 67.57(9) 3_445 .
O6 K1 O1 72.38(7) 3_545 .
O10 K1 O8 91.78(8) 4_465 2_565
O4 K1 O8 77.32(9) 3_445 2_565
O6 K1 O8 87.64(8) 3_545 2_565
O1 K1 O8 144.63(7) . 2_565
O10 K1 O5 67.46(8) 4_465 3_445
O4 K1 O5 61.76(7) 3_445 3_445
O6 K1 O5 122.30(8) 3_545 3_445
O1 K1 O5 76.93(7) . 3_445
O8 K1 O5 90.56(8) 2_565 3_445
O10 K1 O11 69.24(8) 4_465 4_565
O4 K1 O11 152.01(8) 3_445 4_565
O6 K1 O11 101.05(8) 3_545 4_565
O1 K1 O11 131.23(8) . 4_565
O8 K1 O11 80.29(8) 2_565 4_565
O5 K1 O11 135.35(7) 3_445 4_565
O10 K1 O2 107.44(9) 4_465 .
O4 K1 O2 121.35(8) 3_445 .
O6 K1 O2 65.15(8) 3_545 .
O1 K1 O2 74.60(7) . .
O8 K1 O2 123.44(8) 2_565 .
O5 K1 O2 146.00(8) 3_445 .
O11 K1 O2 59.90(7) 4_565 .
O10 K1 O7 58.30(7) 4_465 .
O4 K1 O7 132.26(9) 3_445 .
O6 K1 O7 119.00(8) 3_545 .
O1 K1 O7 68.18(7) . .
O8 K1 O7 146.16(8) 2_565 .
O5 K1 O7 91.54(8) 3_445 .
O11 K1 O7 74.64(8) 4_565 .
O2 K1 O7 60.75(9) . .

loop_
_geom_bond_atom_site_label_1
_geom_bond_atom_site_label_2
_geom_bond_distance
_geom_bond_site_symmetry_2
Fe1 C8 1.781(3) .
Fe1 C10 1.785(3) .
Fe1 C9 1.803(3) .
Fe1 C1 2.055(3) .
Fe1 Fe3 2.5910(13) .
Fe1 Fe2 2.6173(17) .
Fe1 Fe4 2.6322(13) .
Fe1 H1 1.69(4) .
Fe2 C6 1.783(3) .
Fe2 C7 1.786(3) .
Fe2 C5 1.791(3) .
Fe2 C1 2.115(3) .
Fe2 Fe3 2.6507(15) .
Fe2 Fe4 2.6666(12) .
Fe2 H1 1.57(4) .
Fe3 C2 1.753(3) .
Fe3 C3 1.792(3) .
Fe3 C4 1.820(3) .
Fe3 C1 1.855(3) .
Fe4 C11 1.767(3) .
Fe4 C12 1.814(4) .
Fe4 C13 1.815(4) .
Fe4 O1 2.011(2) .
Fe4 C1 2.148(3) .
C1 O1 1.272(3) .
C2 O2 1.151(4) .
C3 O3 1.141(4) .
C4 O4 1.148(4) .
C5 O5 1.148(4) .
C6 O6 1.150(4) .
C7 O7 1.139(4) .
C8 O8 1.153(4) .
C9 O9 1.143(4) .
C10 O10 1.164(4) .
C11 O11 1.155(4) .
C12 O12 1.137(4) .
C13 O13 1.139(4) .
O1 K1 2.942(3) .
O2 K1 3.089(3) .
O4 K1 2.873(3) 3
O5 K1 3.070(3) 3
O6 K1 2.926(3) 3_455
O7 K1 3.254(4) .
O8 K1 3.062(3) 2_564
O10 K1 2.748(3) 4_564
O11 K1 3.072(3) 4_464
K1 O10 2.748(3) 4_465
K1 O4 2.873(3) 3_445
K1 O6 2.926(3) 3_545
K1 O8 3.062(3) 2_565
K1 O5 3.070(3) 3_445
K1 O11 3.072(3) 4_565

loop_
_geom_torsion_atom_site_label_1
_geom_torsion_atom_site_label_2
_geom_torsion_atom_site_label_3
_geom_torsion_atom_site_label_4
_geom_torsion
_geom_torsion_site_symmetry_4
C8 Fe1 Fe2 C6 -111.3(2) .
C10 Fe1 Fe2 C6 120.01(16) .
C9 Fe1 Fe2 C6 20.79(15) .
C1 Fe1 Fe2 C6 -137.21(15) .
Fe3 Fe1 Fe2 C6 168.95(11) .
Fe4 Fe1 Fe2 C6 -73.63(12) .
C8 Fe1 Fe2 C7 12.6(2) .
C10 Fe1 Fe2 C7 -116.14(19) .
C9 Fe1 Fe2 C7 144.64(19) .
C1 Fe1 Fe2 C7 -13.36(19) .
Fe3 Fe1 Fe2 C7 -67.20(16) .
Fe4 Fe1 Fe2 C7 50.22(16) .
C8 Fe1 Fe2 C5 140.6(2) .
C10 Fe1 Fe2 C5 11.89(15) .
C9 Fe1 Fe2 C5 -87.33(15) .
C1 Fe1 Fe2 C5 114.67(15) .
Fe3 Fe1 Fe2 C5 60.83(11) .
Fe4 Fe1 Fe2 C5 178.25(11) .
C8 Fe1 Fe2 C1 25.9(2) .
C10 Fe1 Fe2 C1 -102.78(14) .
C9 Fe1 Fe2 C1 158.00(14) .
Fe3 Fe1 Fe2 C1 -53.84(10) .
Fe4 Fe1 Fe2 C1 63.58(10) .
C8 Fe1 Fe2 Fe3 79.79(17) .
C10 Fe1 Fe2 Fe3 -48.94(11) .
C9 Fe1 Fe2 Fe3 -148.16(10) .
C1 Fe1 Fe2 Fe3 53.84(10) .
Fe4 Fe1 Fe2 Fe3 117.43(5) .
C8 Fe1 Fe2 Fe4 -37.64(17) .
C10 Fe1 Fe2 Fe4 -166.37(11) .
C9 Fe1 Fe2 Fe4 94.42(11) .
C1 Fe1 Fe2 Fe4 -63.58(10) .
Fe3 Fe1 Fe2 Fe4 -117.43(5) .
C8 Fe1 Fe3 C2 -89.0(2) .
C10 Fe1 Fe3 C2 178.0(2) .
C9 Fe1 Fe3 C2 127.4(3) .
C1 Fe1 Fe3 C2 -15.3(2) .
Fe2 Fe1 Fe3 C2 48.53(18) .
Fe4 Fe1 Fe3 C2 -2.95(18) .
C8 Fe1 Fe3 C3 22.87(16) .
C10 Fe1 Fe3 C3 -70.06(15) .
C9 Fe1 Fe3 C3 -120.7(2) .
C1 Fe1 Fe3 C3 96.55(16) .
Fe2 Fe1 Fe3 C3 160.42(11) .
Fe4 Fe1 Fe3 C3 108.95(12) .
C8 Fe1 Fe3 C4 127.60(16) .
C10 Fe1 Fe3 C4 34.67(15) .
C9 Fe1 Fe3 C4 -16.0(2) .
C1 Fe1 Fe3 C4 -158.72(16) .
Fe2 Fe1 Fe3 C4 -94.85(11) .
Fe4 Fe1 Fe3 C4 -146.32(11) .
C8 Fe1 Fe3 C1 -73.69(16) .
C10 Fe1 Fe3 C1 -166.62(15) .
C9 Fe1 Fe3 C1 142.8(2) .
Fe2 Fe1 Fe3 C1 63.87(12) .
Fe4 Fe1 Fe3 C1 12.39(11) .
C8 Fe1 Fe3 Fe2 -137.56(11) .
C10 Fe1 Fe3 Fe2 129.51(11) .
C9 Fe1 Fe3 Fe2 78.9(2) .
C1 Fe1 Fe3 Fe2 -63.87(12) .
Fe4 Fe1 Fe3 Fe2 -51.48(4) .
C6 Fe2 Fe3 C2 151.3(5) .
C7 Fe2 Fe3 C2 -12.59(15) .
C5 Fe2 Fe3 C2 82.72(15) .
C1 Fe2 Fe3 C2 -90.17(15) .
Fe1 Fe2 Fe3 C2 -153.16(11) .
Fe4 Fe2 Fe3 C2 -102.88(11) .
C6 Fe2 Fe3 C3 -102.1(5) .
C7 Fe2 Fe3 C3 94.0(3) .
C5 Fe2 Fe3 C3 -170.7(3) .
C1 Fe2 Fe3 C3 16.5(3) .
Fe1 Fe2 Fe3 C3 -46.5(2) .
Fe4 Fe2 Fe3 C3 3.7(2) .
C6 Fe2 Fe3 C4 51.9(4) .
C7 Fe2 Fe3 C4 -112.00(15) .
C5 Fe2 Fe3 C4 -16.69(14) .
C1 Fe2 Fe3 C4 170.42(15) .
Fe1 Fe2 Fe3 C4 107.43(11) .
Fe4 Fe2 Fe3 C4 157.72(11) .
C6 Fe2 Fe3 C1 -118.6(5) .
C7 Fe2 Fe3 C1 77.58(15) .
C5 Fe2 Fe3 C1 172.89(14) .
Fe1 Fe2 Fe3 C1 -62.99(11) .
Fe4 Fe2 Fe3 C1 -12.71(11) .
C6 Fe2 Fe3 Fe1 -55.6(4) .
C7 Fe2 Fe3 Fe1 140.57(11) .
C5 Fe2 Fe3 Fe1 -124.12(10) .
C1 Fe2 Fe3 Fe1 62.99(11) .
Fe4 Fe2 Fe3 Fe1 50.29(2) .
C8 Fe1 Fe4 C11 -107.85(16) .
C10 Fe1 Fe4 C11 151.1(4) .
C9 Fe1 Fe4 C11 -8.92(14) .
C1 Fe1 Fe4 C11 158.73(14) .
Fe3 Fe1 Fe4 C11 147.70(10) .
Fe2 Fe1 Fe4 C11 96.13(11) .
C8 Fe1 Fe4 C12 -17.57(16) .
C10 Fe1 Fe4 C12 -118.6(4) .
C9 Fe1 Fe4 C12 81.36(17) .
C1 Fe1 Fe4 C12 -110.99(16) .
Fe3 Fe1 Fe4 C12 -122.02(13) .
Fe2 Fe1 Fe4 C12 -173.59(12) .
C8 Fe1 Fe4 C13 163.0(3) .
C10 Fe1 Fe4 C13 62.0(4) .
C9 Fe1 Fe4 C13 -98.0(3) .
C1 Fe1 Fe4 C13 69.6(3) .
Fe3 Fe1 Fe4 C13 58.6(3) .
Fe2 Fe1 Fe4 C13 7.0(3) .
C8 Fe1 Fe4 O1 73.74(13) .
C10 Fe1 Fe4 O1 -27.3(4) .
C9 Fe1 Fe4 O1 172.67(12) .
C1 Fe1 Fe4 O1 -19.68(11) .
Fe3 Fe1 Fe4 O1 -30.71(6) .
Fe2 Fe1 Fe4 O1 -82.27(7) .
C8 Fe1 Fe4 C1 93.42(15) .
C10 Fe1 Fe4 C1 -7.7(4) .
C9 Fe1 Fe4 C1 -167.65(14) .
Fe3 Fe1 Fe4 C1 -11.03(10) .
Fe2 Fe1 Fe4 C1 -62.60(11) .
C8 Fe1 Fe4 Fe2 156.02(11) .
C10 Fe1 Fe4 Fe2 54.9(4) .
C9 Fe1 Fe4 Fe2 -105.05(11) .
C1 Fe1 Fe4 Fe2 62.60(11) .
Fe3 Fe1 Fe4 Fe2 51.57(4) .
C6 Fe2 Fe4 C11 37.19(14) .
C7 Fe2 Fe4 C11 130.26(15) .
C5 Fe2 Fe4 C11 -92.0(7) .
C1 Fe2 Fe4 C11 -142.21(14) .
Fe1 Fe2 Fe4 C11 -81.29(10) .
Fe3 Fe2 Fe4 C11 -130.99(10) .
C6 Fe2 Fe4 C12 140.9(4) .
C7 Fe2 Fe4 C12 -126.1(4) .
C5 Fe2 Fe4 C12 11.6(8) .
C1 Fe2 Fe4 C12 -38.5(4) .
Fe1 Fe2 Fe4 C12 22.4(4) .
Fe3 Fe2 Fe4 C12 -27.3(4) .
C6 Fe2 Fe4 C13 -58.73(15) .
C7 Fe2 Fe4 C13 34.34(15) .
C5 Fe2 Fe4 C13 172.0(7) .
C1 Fe2 Fe4 C13 121.87(14) .
Fe1 Fe2 Fe4 C13 -177.21(10) .
Fe3 Fe2 Fe4 C13 133.09(10) .
C6 Fe2 Fe4 O1 -155.86(12) .
C7 Fe2 Fe4 O1 -62.79(12) .
C5 Fe2 Fe4 O1 74.9(7) .
C1 Fe2 Fe4 O1 24.74(11) .
Fe1 Fe2 Fe4 O1 85.66(7) .
Fe3 Fe2 Fe4 O1 35.96(6) .
C6 Fe2 Fe4 C1 179.40(14) .
C7 Fe2 Fe4 C1 -87.53(15) .
C5 Fe2 Fe4 C1 50.2(7) .
Fe1 Fe2 Fe4 C1 60.92(10) .
Fe3 Fe2 Fe4 C1 11.22(10) .
C6 Fe2 Fe4 Fe1 118.48(10) .
C7 Fe2 Fe4 Fe1 -148.45(11) .
C5 Fe2 Fe4 Fe1 -10.7(7) .
C1 Fe2 Fe4 Fe1 -60.92(10) .
Fe3 Fe2 Fe4 Fe1 -49.70(3) .
C2 Fe3 C1 O1 -41.9(3) .
C3 Fe3 C1 O1 53.2(4) .
C4 Fe3 C1 O1 -157.5(3) .
Fe1 Fe3 C1 O1 147.3(4) .
Fe2 Fe3 C1 O1 -134.3(4) .
C2 Fe3 C1 Fe1 170.84(12) .
C3 Fe3 C1 Fe1 -94.06(14) .
C4 Fe3 C1 Fe1 55.2(4) .
Fe2 Fe3 C1 Fe1 78.39(10) .
C2 Fe3 C1 Fe2 92.44(13) .
C3 Fe3 C1 Fe2 -172.46(12) .
C4 Fe3 C1 Fe2 -23.2(4) .
Fe1 Fe3 C1 Fe2 -78.39(10) .
C2 Fe3 C1 Fe4 132.6(4) .
C3 Fe3 C1 Fe4 -132.3(4) .
C4 Fe3 C1 Fe4 17.0(6) .
Fe1 Fe3 C1 Fe4 -38.2(3) .
Fe2 Fe3 C1 Fe4 40.2(3) .
C8 Fe1 C1 O1 -40.0(3) .
C10 Fe1 C1 O1 -138.7(3) .
C9 Fe1 C1 O1 71.2(4) .
Fe3 Fe1 C1 O1 -152.0(3) .
Fe2 Fe1 C1 O1 123.1(3) .
Fe4 Fe1 C1 O1 43.5(2) .
C8 Fe1 C1 Fe3 111.99(14) .
C10 Fe1 C1 Fe3 13.28(15) .
C9 Fe1 C1 Fe3 -136.8(3) .
Fe2 Fe1 C1 Fe3 -84.86(10) .
Fe4 Fe1 C1 Fe3 -164.49(14) .
C8 Fe1 C1 Fe2 -163.15(13) .
C10 Fe1 C1 Fe2 98.14(12) .
C9 Fe1 C1 Fe2 -52.0(3) .
Fe3 Fe1 C1 Fe2 84.86(10) .
Fe4 Fe1 C1 Fe2 -79.63(8) .
C8 Fe1 C1 Fe4 -83.52(13) .
C10 Fe1 C1 Fe4 177.77(11) .
C9 Fe1 C1 Fe4 27.7(3) .
Fe3 Fe1 C1 Fe4 164.49(14) .
Fe2 Fe1 C1 Fe4 79.63(8) .
C6 Fe2 C1 O1 -51.6(3) .
C7 Fe2 C1 O1 40.5(2) .
C5 Fe2 C1 O1 137.3(2) .
Fe1 Fe2 C1 O1 -130.4(3) .
Fe3 Fe2 C1 O1 145.5(3) .
Fe4 Fe2 C1 O1 -50.7(2) .
C6 Fe2 C1 Fe3 162.86(16) .
C7 Fe2 C1 Fe3 -105.00(13) .
C5 Fe2 C1 Fe3 -8.25(17) .
Fe1 Fe2 C1 Fe3 84.06(10) .
Fe4 Fe2 C1 Fe3 163.81(14) .
C6 Fe2 C1 Fe1 78.8(2) .
C7 Fe2 C1 Fe1 170.94(13) .
C5 Fe2 C1 Fe1 -92.31(14) .
Fe3 Fe2 C1 Fe1 -84.06(10) .
Fe4 Fe2 C1 Fe1 79.74(8) .
C6 Fe2 C1 Fe4 -0.9(2) .
C7 Fe2 C1 Fe4 91.20(12) .
C5 Fe2 C1 Fe4 -172.06(12) .
Fe1 Fe2 C1 Fe4 -79.74(8) .
Fe3 Fe2 C1 Fe4 -163.81(14) .
C11 Fe4 C1 O1 -172.78(17) .
C12 Fe4 C1 O1 -56.3(2) .
C13 Fe4 C1 O1 60.0(2) .
Fe1 Fe4 C1 O1 -145.04(19) .
Fe2 Fe4 C1 O1 134.95(19) .
C11 Fe4 C1 Fe3 11.2(4) .
C12 Fe4 C1 Fe3 127.7(4) .
C13 Fe4 C1 Fe3 -116.0(4) .
O1 Fe4 C1 Fe3 -176.0(5) .
Fe1 Fe4 C1 Fe3 39.0(3) .
Fe2 Fe4 C1 Fe3 -41.0(3) .
C11 Fe4 C1 Fe1 -27.74(18) .
C12 Fe4 C1 Fe1 88.71(16) .
C13 Fe4 C1 Fe1 -154.94(13) .
O1 Fe4 C1 Fe1 145.04(19) .
Fe2 Fe4 C1 Fe1 -80.00(10) .
C11 Fe4 C1 Fe2 52.27(18) .
C12 Fe4 C1 Fe2 168.71(14) .
C13 Fe4 C1 Fe2 -74.94(15) .
O1 Fe4 C1 Fe2 -134.95(19) .
Fe1 Fe4 C1 Fe2 80.00(10) .
C3 Fe3 C2 O2 -108(3) .
C4 Fe3 C2 O2 151(3) .
C1 Fe3 C2 O2 -7(3) .
Fe1 Fe3 C2 O2 5(3) .
Fe2 Fe3 C2 O2 46(3) .
C2 Fe3 C3 O3 28(14) .
C4 Fe3 C3 O3 127(14) .
C1 Fe3 C3 O3 -65(14) .
Fe1 Fe3 C3 O3 -118(14) .
Fe2 Fe3 C3 O3 -78(14) .
C2 Fe3 C4 O4 8(3) .
C3 Fe3 C4 O4 -88(3) .
C1 Fe3 C4 O4 123(3) .
Fe1 Fe3 C4 O4 167(3) .
Fe2 Fe3 C4 O4 104(3) .
C6 Fe2 C5 O5 35(3) .
C7 Fe2 C5 O5 -59(3) .
C1 Fe2 C5 O5 -151(3) .
Fe1 Fe2 C5 O5 153(3) .
Fe3 Fe2 C5 O5 -157(3) .
Fe4 Fe2 C5 O5 163(3) .
C7 Fe2 C6 O6 31(4) .
C5 Fe2 C6 O6 -67(4) .
C1 Fe2 C6 O6 121(3) .
Fe1 Fe2 C6 O6 176(4) .
Fe3 Fe2 C6 O6 -133(3) .
Fe4 Fe2 C6 O6 120(4) .
C6 Fe2 C7 O7 176(100) .
C5 Fe2 C7 O7 -87(17) .
C1 Fe2 C7 O7 35(17) .
Fe1 Fe2 C7 O7 45(17) .
Fe3 Fe2 C7 O7 -8(17) .
Fe4 Fe2 C7 O7 87(17) .
C10 Fe1 C8 O8 41(9) .
C9 Fe1 C8 O8 135(9) .
C1 Fe1 C8 O8 -70(9) .
Fe3 Fe1 C8 O8 -27(9) .
Fe2 Fe1 C8 O8 -90(9) .
Fe4 Fe1 C8 O8 -123(9) .
C8 Fe1 C9 O9 -125(4) .
C10 Fe1 C9 O9 -26(4) .
C1 Fe1 C9 O9 126(4) .
Fe3 Fe1 C9 O9 19(4) .
Fe2 Fe1 C9 O9 85(4) .
Fe4 Fe1 C9 O9 149(4) .
C8 Fe1 C10 O10 73.3(10) .
C9 Fe1 C10 O10 -27.0(10) .
C1 Fe1 C10 O10 165.9(10) .
Fe3 Fe1 C10 O10 176.1(10) .
Fe2 Fe1 C10 O10 -138.2(10) .
Fe4 Fe1 C10 O10 172.5(7) .
C12 Fe4 C11 O11 43(4) .
C13 Fe4 C11 O11 -55(4) .
O1 Fe4 C11 O11 154(4) .
C1 Fe4 C11 O11 169(4) .
Fe1 Fe4 C11 O11 148(4) .
Fe2 Fe4 C11 O11 -153(4) .
C11 Fe4 C12 O12 -46(25) .
C13 Fe4 C12 O12 50(25) .
O1 Fe4 C12 O12 149(25) .
C1 Fe4 C12 O12 178(100) .
Fe1 Fe4 C12 O12 -129(25) .
Fe2 Fe4 C12 O12 -149(24) .
C11 Fe4 C13 O13 26(7) .
C12 Fe4 C13 O13 -67(7) .
O1 Fe4 C13 O13 -162(7) .
C1 Fe4 C13 O13 167(7) .
Fe1 Fe4 C13 O13 112(7) .
Fe2 Fe4 C13 O13 118(7) .
Fe3 C1 O1 Fe4 177.5(3) .
Fe1 C1 O1 Fe4 -47.2(2) .
Fe2 C1 O1 Fe4 55.45(18) .
Fe3 C1 O1 K1 43.3(4) .
Fe1 C1 O1 K1 178.62(13) .
Fe2 C1 O1 K1 -78.7(2) .
Fe4 C1 O1 K1 -134.20(16) .
C11 Fe4 O1 C1 20.6(5) .
C12 Fe4 O1 C1 131.34(19) .
C13 Fe4 O1 C1 -130.26(19) .
Fe1 Fe4 O1 C1 26.28(15) .
Fe2 Fe4 O1 C1 -33.99(15) .
C11 Fe4 O1 K1 146.6(4) .
C12 Fe4 O1 K1 -102.62(16) .
C13 Fe4 O1 K1 -4.22(16) .
C1 Fe4 O1 K1 126.0(2) .
Fe1 Fe4 O1 K1 152.32(11) .
Fe2 Fe4 O1 K1 92.05(11) .
Fe3 C2 O2 K1 25(3) .
Fe3 C4 O4 K1 -55(3) 3
Fe2 C5 O5 K1 145(3) 3
Fe2 C6 O6 K1 -36(4) 3_455
Fe2 C7 O7 K1 -35(17) .
Fe1 C8 O8 K1 89(9) 2_564
Fe1 C10 O10 K1 -28.7(18) 4_564
Fe4 C11 O11 K1 -67(4) 4_464
C1 O1 K1 O10 92.6(2) 4_465
Fe4 O1 K1 O10 -14.38(14) 4_465
C1 O1 K1 O4 -144.5(2) 3_445
Fe4 O1 K1 O4 108.59(13) 3_445
C1 O1 K1 O6 -78.5(2) 3_545
Fe4 O1 K1 O6 174.52(13) 3_545
C1 O1 K1 O8 -137.1(2) 2_565
Fe4 O1 K1 O8 115.99(15) 2_565
C1 O1 K1 O5 151.0(2) 3_445
Fe4 O1 K1 O5 44.03(12) 3_445
C1 O1 K1 O11 10.8(2) 4_565
Fe4 O1 K1 O11 -96.11(14) 4_565
C1 O1 K1 O2 -10.2(2) .
Fe4 O1 K1 O2 -117.19(14) .
C1 O1 K1 O7 53.9(2) .
Fe4 O1 K1 O7 -53.02(13) .
C2 O2 K1 O10 -117.9(2) 4_465
C2 O2 K1 O4 42.4(3) 3_445
C2 O2 K1 O6 68.9(2) 3_545
C2 O2 K1 O1 -8.5(2) .
C2 O2 K1 O8 137.8(2) 2_565
C2 O2 K1 O5 -42.6(3) 3_445
C2 O2 K1 O11 -170.2(3) 4_565
C2 O2 K1 O7 -81.8(2) .
C7 O7 K1 O10 -152.5(3) 4_465
C7 O7 K1 O4 -38.3(3) 3_445
C7 O7 K1 O6 38.5(3) 3_545
C7 O7 K1 O1 -15.1(2) .
C7 O7 K1 O8 176.4(2) 2_565
C7 O7 K1 O5 -90.3(3) 3_445
C7 O7 K1 O11 132.8(3) 4_565
C7 O7 K1 O2 69.0(3) .
